data_7057386
loop_
_publ_author_name
'Gamekkanda, Janaka C.'
'Sinha, Abhijeet S.'
'Desper, John'
'\/Dakovi\'c, Marijana'
'Aaker\"oy, Christer B.'

_publ_section_title
;
 Competition between hydrogen bonds and halogen bonds: a structural study
;
_journal_issue 13
_journal_name_full 'New Journal of Chemistry'
_journal_page_first 10539
_journal_paper_doi 10.1039/C8NJ00537K
_journal_volume 42
_journal_year 2018
_chemical_formula_moiety 'C10 H12 O2, C10 H8 N2'
_chemical_formula_sum 'C20 H20 N2 O2'
_chemical_formula_weight 320.38
_space_group_crystal_system triclinic
_space_group_IT_number 2
_space_group_name_Hall '-P 1'
_space_group_name_H-M_alt 'P -1'
_symmetry_space_group_name_Hall '-P 1'
_symmetry_space_group_name_H-M 'P -1'
_atom_sites_solution_hydrogens mixed
_audit_update_record
;
2018-01-29 deposited with the CCDC.
2018-04-16 downloaded from the CCDC.
;
_cell_angle_alpha 110.998(6)
_cell_angle_beta 96.684(6)
_cell_angle_gamma 99.359(6)
_cell_formula_units_Z 2
_cell_length_a 5.9239(5)
_cell_length_b 12.3895(9)
_cell_length_c 13.2181(8)
_cell_measurement_reflns_used 1891
_cell_measurement_temperature 296(2)
_cell_measurement_theta_max 31.4620
_cell_measurement_theta_min 4.9190
_cell_volume 877.44(12)
_computing_cell_refinement
;
CrysAlisPro, Agilent Technologies, Version 1.171.37.35 
;
_computing_data_collection
;
CrysAlisPro, Agilent Technologies, Version 1.171.37.35
;
_computing_data_reduction
;
CrysAlisPro, Agilent Technologies, Version 1.171.37.35 
;
_computing_molecular_graphics
;
Mercury (Bruno et al., 2002)
;
_computing_publication_material
;
SHELXL-2014/7 (Sheldrick, 2013) and PLATON (Spek, 2003)
;
_computing_structure_refinement
;
SHELXL-2014/7 (Sheldrick, 2014)
;
_computing_structure_solution
;
SHELXS-2014/7 (Sheldrick, 2014)
;
_diffrn_ambient_temperature 296(2)
_diffrn_measured_fraction_theta_full 0.995
_diffrn_measured_fraction_theta_max 0.995
_diffrn_measurement_device 'four-circle diffractometer'
_diffrn_measurement_device_type 'Xcalibur, Sapphire3'
_diffrn_radiation_monochromator graphite
_diffrn_radiation_type MoK\a
_diffrn_radiation_wavelength 0.71073
_diffrn_reflns_av_R_equivalents 0.0304
_diffrn_reflns_av_unetI/netI 0.0456
_diffrn_reflns_limit_h_max 6
_diffrn_reflns_limit_h_min -7
_diffrn_reflns_limit_k_max 15
_diffrn_reflns_limit_k_min -15
_diffrn_reflns_limit_l_max 16
_diffrn_reflns_limit_l_min -11
_diffrn_reflns_number 7304
_diffrn_reflns_theta_full 25.242
_diffrn_reflns_theta_max 26.991
_diffrn_reflns_theta_min 4.389
_diffrn_source 'Enhance (Mo) X-ray Source'
_exptl_absorpt_coefficient_mu 0.079
_exptl_absorpt_correction_T_max 1.00000
_exptl_absorpt_correction_T_min 0.81675
_exptl_absorpt_correction_type multi-scan
_exptl_absorpt_process_details
;
CrysAlisPro, Agilent Technologies,
Version 1.171.37.35 (release 13-08-2014 CrysAlis171 .NET)
(compiled Aug 13 2014,18:06:01)
Empirical absorption correction using spherical harmonics,
 implemented in SCALE3 ABSPACK scaling algorithm.
;
_exptl_crystal_colour 'pale yellow'
_exptl_crystal_density_diffrn 1.213
_exptl_crystal_description plate
_exptl_crystal_F_000 340
_exptl_crystal_size_max 0.59
_exptl_crystal_size_mid 0.54
_exptl_crystal_size_min 0.16
_refine_diff_density_max 0.173
_refine_diff_density_min -0.169
_refine_diff_density_rms 0.037
_refine_ls_extinction_coef 0.023(4)
_refine_ls_extinction_expression Fc^*^=kFc[1+0.001xFc^2^\l^3^/sin(2\q)]^-1/4^
_refine_ls_extinction_method SHELXL
_refine_ls_goodness_of_fit_ref 1.012
_refine_ls_hydrogen_treatment mixed
_refine_ls_matrix_type full
_refine_ls_number_parameters 234
_refine_ls_number_reflns 3823
_refine_ls_number_restraints 0
_refine_ls_restrained_S_all 1.012
_refine_ls_R_factor_all 0.0849
_refine_ls_R_factor_gt 0.0518
_refine_ls_shift/su_max 0.000
_refine_ls_shift/su_mean 0.000
_refine_ls_structure_factor_coef Fsqd
_refine_ls_weighting_details 'w=1/[\s^2^(Fo^2^)+(0.0404P)^2^+0.1163P] where P=(Fo^2^+2Fc^2^)/3'
_refine_ls_weighting_scheme calc
_refine_ls_wR_factor_gt 0.0989
_refine_ls_wR_factor_ref 0.1109
_reflns_number_gt 2595
_reflns_number_total 3841
_reflns_threshold_expression 'I > 2\s(I)'
_cod_data_source_file c8nj00537k2.cif
_cod_data_source_block D3A3
_cod_depositor_comments 'Adding full bibliography for 7057378--7057386.cif.'
_cod_database_code 7057386
_shelx_space_group_comment
;
The symmetry employed for this shelxl refinement is uniquely defined
by the following loop, which should always be used as a source of
symmetry information in preference to the above space-group names.
They are only intended as comments.
;
_diffrn_measurment_method '\w scan'
_shelxl_version_number 2014-7

loop_
_space_group_symop_operation_xyz
'x, y, z'
'-x, -y, -z'

loop_
_atom_site_label
_atom_site_type_symbol
_atom_site_fract_x
_atom_site_fract_y
_atom_site_fract_z
_atom_site_U_iso_or_equiv
_atom_site_adp_type
_atom_site_occupancy
_atom_site_site_symmetry_order
_atom_site_calc_flag
_atom_site_refinement_flags_posn
_atom_site_refinement_flags_adp
O1 O 0.5947(2) 0.71766(10) 0.31447(9) 0.0491(3) Uani 1 1 d . .
O2 O 0.8917(2) 0.86823(11) 0.77009(9) 0.0573(3) Uani 1 1 d . .
N1 N 0.8058(3) 0.91418(13) 0.09040(12) 0.0585(4) Uani 1 1 d . .
N2 N -0.2023(3) 0.46159(13) -0.20029(12) 0.0584(4) Uani 1 1 d . .
C1 C 0.8193(4) 0.51967(19) 0.39638(17) 0.0669(6) Uani 1 1 d . .
C2 C 0.7627(3) 0.60884(14) 0.40699(13) 0.0455(4) Uani 1 1 d . .
C3 C 0.6847(2) 0.72004(12) 0.42050(12) 0.0380(3) Uani 1 1 d . .
C4 C 0.8888(3) 0.82743(14) 0.47230(13) 0.0420(4) Uani 1 1 d . .
H4A H 1.0114 0.8148 0.4295 0.050 Uiso 1 1 calc R U
H4B H 0.8375 0.8970 0.4695 0.050 Uiso 1 1 calc R U
C5 C 0.9862(2) 0.85002(14) 0.59164(13) 0.0425(4) Uani 1 1 d . .
H5A H 1.1090 0.9214 0.6219 0.051 Uiso 1 1 calc R U
H5B H 1.0545 0.7845 0.5935 0.051 Uiso 1 1 calc R U
C6 C 0.8003(3) 0.86394(13) 0.66376(12) 0.0410(4) Uani 1 1 d . .
C7 C 0.5980(3) 0.75521(14) 0.61182(13) 0.0450(4) Uani 1 1 d . .
H7A H 0.6519 0.6859 0.6136 0.054 Uiso 1 1 calc R U
H7B H 0.4758 0.7664 0.6550 0.054 Uiso 1 1 calc R U
C8 C 0.4990(2) 0.73393(14) 0.49310(13) 0.0435(4) Uani 1 1 d . .
H8A H 0.4316 0.8000 0.4922 0.052 Uiso 1 1 calc R U
H8B H 0.3754 0.6629 0.4626 0.052 Uiso 1 1 calc R U
C9 C 0.7147(3) 0.97300(14) 0.67453(13) 0.0464(4) Uani 1 1 d . .
C10 C 0.6439(3) 1.05801(18) 0.68131(16) 0.0612(5) Uani 1 1 d . .
C11 C 0.7283(3) 0.82912(16) 0.12561(15) 0.0598(5) Uani 1 1 d . .
H11 H 0.8083 0.8314 0.1914 0.072 Uiso 1 1 calc R U
C12 C 0.5371(3) 0.73852(15) 0.07015(13) 0.0517(4) Uani 1 1 d . .
H12 H 0.4920 0.6808 0.0979 0.062 Uiso 1 1 calc R U
C13 C 0.4115(3) 0.73341(13) -0.02746(12) 0.0423(4) Uani 1 1 d . .
C14 C 0.4917(3) 0.82097(14) -0.06474(13) 0.0514(4) Uani 1 1 d . .
H14 H 0.4141 0.8214 -0.1299 0.062 Uiso 1 1 calc R U
C15 C 0.6878(3) 0.90751(15) -0.00436(14) 0.0563(5) Uani 1 1 d . .
H15 H 0.7406 0.9646 -0.0316 0.068 Uiso 1 1 calc R U
C16 C 0.1999(3) 0.63895(14) -0.08851(12) 0.0428(4) Uani 1 1 d . .
C17 C 0.1884(3) 0.52271(15) -0.10011(14) 0.0536(4) Uani 1 1 d . .
H17 H 0.3154 0.5017 -0.0696 0.064 Uiso 1 1 calc R U
C18 C -0.0112(3) 0.43838(16) -0.15685(15) 0.0608(5) Uani 1 1 d . .
H18 H -0.0129 0.3604 -0.1654 0.073 Uiso 1 1 calc R U
C19 C -0.1902(3) 0.57358(17) -0.18947(15) 0.0606(5) Uani 1 1 d . .
H19 H -0.3206 0.5920 -0.2203 0.073 Uiso 1 1 calc R U
C20 C 0.0031(3) 0.66372(15) -0.13557(14) 0.0542(4) Uani 1 1 d . .
H20 H 0.0020 0.7404 -0.1307 0.065 Uiso 1 1 calc R U
H1O H 0.470(4) 0.6557(18) 0.2829(17) 0.079(7) Uiso 1 1 d . .
H2O H 0.990(4) 0.943(2) 0.8099(19) 0.096(7) Uiso 1 1 d . .
H10 H 0.588(4) 1.1255(19) 0.6878(17) 0.087(7) Uiso 1 1 d . .
H1 H 0.868(4) 0.451(2) 0.3873(19) 0.098(8) Uiso 1 1 d . .

loop_
_atom_site_aniso_label
_atom_site_aniso_U_11
_atom_site_aniso_U_22
_atom_site_aniso_U_33
_atom_site_aniso_U_23
_atom_site_aniso_U_13
_atom_site_aniso_U_12
O1 0.0552(7) 0.0506(7) 0.0394(6) 0.0212(5) -0.0017(5) 0.0049(6)
O2 0.0751(9) 0.0516(7) 0.0399(6) 0.0217(6) -0.0043(6) 0.0009(6)
N1 0.0568(9) 0.0554(9) 0.0515(9) 0.0141(7) 0.0032(7) 0.0001(7)
N2 0.0533(9) 0.0584(9) 0.0528(9) 0.0172(7) -0.0021(7) 0.0019(7)
C1 0.0827(14) 0.0543(12) 0.0644(12) 0.0213(10) 0.0074(11) 0.0252(11)
C2 0.0480(9) 0.0451(9) 0.0404(8) 0.0153(7) 0.0041(7) 0.0081(8)
C3 0.0367(8) 0.0402(8) 0.0361(8) 0.0164(6) 0.0031(6) 0.0048(6)
C4 0.0351(8) 0.0451(8) 0.0466(9) 0.0203(7) 0.0098(7) 0.0038(7)
C5 0.0307(8) 0.0425(8) 0.0501(9) 0.0178(7) 0.0007(7) 0.0016(6)
C6 0.0430(8) 0.0418(8) 0.0367(8) 0.0167(7) 0.0028(7) 0.0050(7)
C7 0.0428(9) 0.0467(9) 0.0455(9) 0.0195(7) 0.0129(7) 0.0030(7)
C8 0.0325(8) 0.0451(9) 0.0483(9) 0.0168(7) 0.0046(7) 0.0005(7)
C9 0.0473(9) 0.0464(9) 0.0415(9) 0.0142(7) 0.0080(7) 0.0060(8)
C10 0.0660(12) 0.0533(11) 0.0655(12) 0.0203(10) 0.0142(10) 0.0207(10)
C11 0.0612(11) 0.0634(11) 0.0461(10) 0.0199(9) -0.0043(9) 0.0029(9)
C12 0.0577(10) 0.0514(10) 0.0440(9) 0.0211(8) 0.0023(8) 0.0052(8)
C13 0.0456(9) 0.0431(8) 0.0363(8) 0.0123(7) 0.0094(7) 0.0104(7)
C14 0.0593(10) 0.0536(10) 0.0390(8) 0.0184(8) 0.0052(8) 0.0078(8)
C15 0.0653(11) 0.0516(10) 0.0504(10) 0.0204(8) 0.0144(9) 0.0045(9)
C16 0.0464(9) 0.0464(9) 0.0335(8) 0.0132(7) 0.0066(7) 0.0101(7)
C17 0.0532(10) 0.0495(10) 0.0545(10) 0.0194(8) -0.0031(8) 0.0119(8)
C18 0.0643(12) 0.0474(10) 0.0629(11) 0.0193(9) -0.0018(10) 0.0060(9)
C19 0.0506(10) 0.0690(12) 0.0589(11) 0.0224(10) -0.0006(9) 0.0171(9)
C20 0.0555(10) 0.0491(9) 0.0560(10) 0.0189(8) 0.0024(9) 0.0146(8)

loop_
_atom_type_symbol
_atom_type_description
_atom_type_scat_dispersion_real
_atom_type_scat_dispersion_imag
_atom_type_scat_source
C C 0.0033 0.0016 'International Tables Vol C Tables 4.2.6.8 and 6.1.1.4'
H H 0.0000 0.0000 'International Tables Vol C Tables 4.2.6.8 and 6.1.1.4'
N N 0.0061 0.0033 'International Tables Vol C Tables 4.2.6.8 and 6.1.1.4'
O O 0.0106 0.0060 'International Tables Vol C Tables 4.2.6.8 and 6.1.1.4'

loop_
_geom_angle_atom_site_label_1
_geom_angle_atom_site_label_2
_geom_angle_atom_site_label_3
_geom_angle
C3 O1 H1O 107.7(13)
C6 O2 H2O 107.9(14)
C15 N1 C11 116.39(15)
C18 N2 C19 116.23(15)
C2 C1 H1 178.1(15)
C1 C2 C3 178.44(19)
O1 C3 C2 109.39(12)
O1 C3 C4 106.17(12)
C2 C3 C4 111.11(12)
O1 C3 C8 110.77(12)
C2 C3 C8 109.72(13)
C4 C3 C8 109.64(12)
C5 C4 C3 112.28(12)
C5 C4 H4A 109.1
C3 C4 H4A 109.1
C5 C4 H4B 109.1
C3 C4 H4B 109.1
H4A C4 H4B 107.9
C4 C5 C6 112.60(12)
C4 C5 H5A 109.1
C6 C5 H5A 109.1
C4 C5 H5B 109.1
C6 C5 H5B 109.1
H5A C5 H5B 107.8
O2 C6 C9 110.08(12)
O2 C6 C5 110.45(12)
C9 C6 C5 110.29(13)
O2 C6 C7 106.67(12)
C9 C6 C7 110.00(12)
C5 C6 C7 109.28(12)
C8 C7 C6 111.87(13)
C8 C7 H7A 109.2
C6 C7 H7A 109.2
C8 C7 H7B 109.2
C6 C7 H7B 109.2
H7A C7 H7B 107.9
C7 C8 C3 112.28(12)
C7 C8 H8A 109.1
C3 C8 H8A 109.1
C7 C8 H8B 109.1
C3 C8 H8B 109.1
H8A C8 H8B 107.9
C10 C9 C6 178.75(18)
C9 C10 H10 179.1(14)
N1 C11 C12 123.70(16)
N1 C11 H11 118.1
C12 C11 H11 118.1
C11 C12 C13 119.69(16)
C11 C12 H12 120.2
C13 C12 H12 120.2
C14 C13 C12 116.90(15)
C14 C13 C16 121.59(14)
C12 C13 C16 121.51(15)
C15 C14 C13 119.35(15)
C15 C14 H14 120.3
C13 C14 H14 120.3
N1 C15 C14 123.95(17)
N1 C15 H15 118.0
C14 C15 H15 118.0
C17 C16 C20 116.89(15)
C17 C16 C13 121.72(14)
C20 C16 C13 121.39(15)
C18 C17 C16 119.73(16)
C18 C17 H17 120.1
C16 C17 H17 120.1
N2 C18 C17 123.86(17)
N2 C18 H18 118.1
C17 C18 H18 118.1
N2 C19 C20 124.05(16)
N2 C19 H19 118.0
C20 C19 H19 118.0
C19 C20 C16 119.21(16)
C19 C20 H20 120.4
C16 C20 H20 120.4

loop_
_geom_bond_atom_site_label_1
_geom_bond_atom_site_label_2
_geom_bond_distance
O1 C3 1.4286(17)
O1 H1O 0.91(2)
O2 C6 1.4252(17)
O2 H2O 0.94(2)
N1 C15 1.330(2)
N1 C11 1.335(2)
N2 C18 1.329(2)
N2 C19 1.332(2)
C1 C2 1.172(2)
C1 H1 0.91(2)
C2 C3 1.481(2)
C3 C4 1.5270(19)
C3 C8 1.533(2)
C4 C5 1.523(2)
C4 H4A 0.9700
C4 H4B 0.9700
C5 C6 1.530(2)
C5 H5A 0.9700
C5 H5B 0.9700
C6 C9 1.485(2)
C6 C7 1.531(2)
C7 C8 1.522(2)
C7 H7A 0.9700
C7 H7B 0.9700
C8 H8A 0.9700
C8 H8B 0.9700
C9 C10 1.174(2)
C10 H10 0.93(2)
C11 C12 1.372(2)
C11 H11 0.9300
C12 C13 1.387(2)
C12 H12 0.9300
C13 C14 1.384(2)
C13 C16 1.484(2)
C14 C15 1.379(2)
C14 H14 0.9300
C15 H15 0.9300
C16 C17 1.382(2)
C16 C20 1.387(2)
C17 C18 1.372(2)
C17 H17 0.9300
C18 H18 0.9300
C19 C20 1.375(2)
C19 H19 0.9300
C20 H20 0.9300

loop_
_geom_hbond_atom_site_label_D
_geom_hbond_atom_site_label_H
_geom_hbond_atom_site_label_A
_geom_hbond_distance_DH
_geom_hbond_distance_HA
_geom_hbond_distance_DA
_geom_hbond_angle_DHA
_geom_hbond_site_symmetry_A
C20 H20 O2 0.93 2.51 3.321(2) 146.4 1_454
O1 H1O N2 0.91(2) 1.88(2) 2.7777(18) 170.5(19) 2_565
O2 H2O N1 0.94(2) 1.89(2) 2.8241(19) 170(2) 2_776
C20 H20 O2 0.93 2.51 3.321(2) 146.4 1_454
O1 H1O N2 0.91(2) 1.88(2) 2.7777(18) 170.5(19) 2_565
O2 H2O N1 0.94(2) 1.89(2) 2.8241(19) 170(2) 2_776

loop_
_geom_torsion_atom_site_label_1
_geom_torsion_atom_site_label_2
_geom_torsion_atom_site_label_3
_geom_torsion_atom_site_label_4
_geom_torsion
O1 C3 C4 C5 173.49(12)
C2 C3 C4 C5 -67.67(16)
C8 C3 C4 C5 53.78(16)
C3 C4 C5 C6 -55.56(17)
C4 C5 C6 O2 171.88(12)
C4 C5 C6 C9 -66.22(16)
C4 C5 C6 C7 54.83(17)
O2 C6 C7 C8 -174.70(12)
C9 C6 C7 C8 65.94(16)
C5 C6 C7 C8 -55.28(17)
C6 C7 C8 C3 56.80(17)
O1 C3 C8 C7 -171.50(12)
C2 C3 C8 C7 67.63(16)
C4 C3 C8 C7 -54.65(17)
C15 N1 C11 C12 -0.4(3)
N1 C11 C12 C13 -1.0(3)
C11 C12 C13 C14 1.2(2)
C11 C12 C13 C16 -178.28(16)
C12 C13 C14 C15 -0.2(2)
C16 C13 C14 C15 179.31(14)
C11 N1 C15 C14 1.6(3)
C13 C14 C15 N1 -1.2(3)
C14 C13 C16 C17 139.85(17)
C12 C13 C16 C17 -40.6(2)
C14 C13 C16 C20 -40.9(2)
C12 C13 C16 C20 138.60(17)
C20 C16 C17 C18 0.5(2)
C13 C16 C17 C18 179.73(16)
C19 N2 C18 C17 2.2(3)
C16 C17 C18 N2 -1.9(3)
C18 N2 C19 C20 -1.1(3)
N2 C19 C20 C16 -0.2(3)
C17 C16 C20 C19 0.5(2)
C13 C16 C20 C19 -178.74(16)
